data_2015520
loop_
_publ_author_name
'Cruz, Silvia'
'Quiroga, Jairo'
'Torre, Jos\'e M. de la'
'Cobo, Justo'
'Low, John N.'
'Glidewell, Christopher'

_publ_section_title
;3-(4-Methoxyphenyl)-7,7-dimethyl-1,6,7,8-tetrahydropyrazolo[3,4-<i>b</i>]quinolin-5-one:
 a chain of centrosymmetric rings built from N---H&#x00B7;&#x00B7;&#x00B7;N
 and C---H&#x00B7;&#x00B7;&#x00B7;\p(arene) hydrogen bonds
;
_journal_coeditor_code SK3039
_journal_issue 8
_journal_name_full 'Acta Crystallographica Section C'
_journal_page_first o525
_journal_page_last o527
_journal_paper_doi 10.1107/S0108270106025522
_journal_volume 62
_journal_year 2006
_chemical_formula_iupac 'C19 H19 N3 O2'
_chemical_formula_moiety 'C19 H19 N3 O2'
_chemical_formula_sum 'C19 H19 N3 O2'
_chemical_formula_weight 321.37
_chemical_name_systematic 3-(4-Methoxyphenyl)-7,7-dimethyl-1,6,7,8-tetrahydropyrazolo[3,4-b]quinolin-5-one
_space_group_IT_number 2
_symmetry_cell_setting triclinic
_symmetry_space_group_name_Hall '-P 1'
_symmetry_space_group_name_H-M 'P -1'
_atom_sites_solution_hydrogens geom
_atom_sites_solution_primary direct
_atom_sites_solution_secondary difmap
_cell_angle_alpha 72.094(5)
_cell_angle_beta 83.529(4)
_cell_angle_gamma 85.055(4)
_cell_formula_units_Z 2
_cell_length_a 7.1510(6)
_cell_length_b 9.7680(7)
_cell_length_c 12.3780(8)
_cell_measurement_reflns_used 3721
_cell_measurement_temperature 120(2)
_cell_measurement_theta_max 27.50
_cell_measurement_theta_min 3.49
_cell_volume 816.28(11)
_computing_cell_refinement 'DENZO (Otwinowski & Minor, 1997) and COLLECT'
_computing_data_collection 'COLLECT (Nonius, 1999)'
_computing_data_reduction 'DENZO and COLLECT'
_computing_molecular_graphics 'PLATON (Spek, 2003)'
_computing_publication_material 'SHELXL97 and PRPKAPPA (Ferguson, 1999)'
_computing_structure_refinement 'OSCAIL (McArdle, 2003) and SHELXL97 (Sheldrick, 1997)'
_computing_structure_solution 'SIR2004 (Burla <i>et al.</i>,  2005)'
_diffrn_ambient_temperature 120(2)
_diffrn_detector_area_resol_mean 9.091
_diffrn_measured_fraction_theta_full 0.991
_diffrn_measured_fraction_theta_max 0.991
_diffrn_measurement_device_type 'Bruker Nonius KappaCCD area-detector'
_diffrn_measurement_method '\f and \w'
_diffrn_radiation_monochromator graphite
_diffrn_radiation_source 'Bruker-Nonius FR591 rotating anode'
_diffrn_radiation_type 'Mo K\a'
_diffrn_radiation_wavelength 0.71073
_diffrn_reflns_av_R_equivalents 0.1083
_diffrn_reflns_av_sigmaI/netI 0.1137
_diffrn_reflns_limit_h_max 9
_diffrn_reflns_limit_h_min -9
_diffrn_reflns_limit_k_max 12
_diffrn_reflns_limit_k_min -12
_diffrn_reflns_limit_l_max 16
_diffrn_reflns_limit_l_min -15
_diffrn_reflns_number 17481
_diffrn_reflns_theta_full 27.50
_diffrn_reflns_theta_max 27.50
_diffrn_reflns_theta_min 3.49
_diffrn_standards_decay_% 0
_exptl_absorpt_coefficient_mu 0.087
_exptl_absorpt_correction_T_max 0.997
_exptl_absorpt_correction_T_min 0.977
_exptl_absorpt_correction_type multi-scan
_exptl_absorpt_process_details '(SADABS; Sheldrick, 2003)'
_exptl_crystal_colour colourless
_exptl_crystal_density_diffrn 1.308
_exptl_crystal_density_method 'not measured'
_exptl_crystal_description lath
_exptl_crystal_F_000 340
_exptl_crystal_size_max 0.20
_exptl_crystal_size_mid 0.10
_exptl_crystal_size_min 0.03
_refine_diff_density_max 0.258
_refine_diff_density_min -0.178
_refine_ls_extinction_coef 0.036(6)
_refine_ls_extinction_expression Fc^*^=kFc[1+0.001xFc^2^\l^3^/sin(2\q)]^-1/4^
_refine_ls_extinction_method 'SHELXL97 (Sheldrick, 1997)'
_refine_ls_goodness_of_fit_ref 1.032
_refine_ls_hydrogen_treatment constr
_refine_ls_matrix_type full
_refine_ls_number_parameters 218
_refine_ls_number_reflns 3721
_refine_ls_number_restraints 0
_refine_ls_restrained_S_all 1.032
_refine_ls_R_factor_all 0.1536
_refine_ls_R_factor_gt 0.0743
_refine_ls_shift/su_max 0.000
_refine_ls_shift/su_mean 0.000
_refine_ls_structure_factor_coef Fsqd
_refine_ls_weighting_details 'w = 1/[\s^2^(Fo^2^)+(0.0572P)^2^+0.2906P] where P=(Fo^2^+2Fc^2^)/3'
_refine_ls_weighting_scheme calc
_refine_ls_wR_factor_gt 0.1304
_refine_ls_wR_factor_ref 0.1599
_reflns_number_gt 2099
_reflns_number_total 3721
_reflns_threshold_expression I>2\s(I)
_cod_data_source_file sk3039.cif
_cod_data_source_block I
_cod_original_cell_volume 816.28(10)
_cod_database_code 2015520
_cod_database_fobs_code 2015520

loop_
_symmetry_equiv_pos_as_xyz
'x, y, z'
'-x, -y, -z'

loop_
_atom_site_type_symbol
_atom_site_label
_atom_site_fract_x
_atom_site_fract_y
_atom_site_fract_z
_atom_site_U_iso_or_equiv
_atom_site_adp_type
_atom_site_calc_flag
_atom_site_refinement_flags
_atom_site_occupancy
N N1 0.8449(3) 0.3499(2) 0.56302(16) 0.0362(5) Uani d . 1
N N2 0.7495(3) 0.2317(2) 0.62560(16) 0.0370(5) Uani d . 1
C C3 0.6037(3) 0.2260(2) 0.56934(19) 0.0325(6) Uani d . 1
C C31 0.4783(3) 0.1064(2) 0.61535(19) 0.0320(6) Uani d . 1
C C32 0.3040(3) 0.1065(3) 0.5758(2) 0.0380(6) Uani d . 1
C C33 0.1874(4) -0.0076(3) 0.6223(2) 0.0406(6) Uani d . 1
C C34 0.2451(4) -0.1255(3) 0.7085(2) 0.0386(6) Uani d . 1
O O34 0.1450(3) -0.24533(19) 0.75828(16) 0.0515(5) Uani d . 1
C C341 -0.0270(4) -0.2543(3) 0.7151(3) 0.0546(8) Uani d . 1
C C35 0.4177(4) -0.1267(3) 0.7502(2) 0.0456(7) Uani d . 1
C C36 0.5311(4) -0.0123(3) 0.7045(2) 0.0406(6) Uani d . 1
C C3a 0.6023(3) 0.3451(2) 0.46651(18) 0.0311(5) Uani d . 1
C C4 0.4953(3) 0.4027(2) 0.37388(19) 0.0321(6) Uani d . 1
C C4a 0.5550(3) 0.5250(2) 0.28986(19) 0.0310(5) Uani d . 1
C C5 0.4408(4) 0.5911(3) 0.1919(2) 0.0393(6) Uani d . 1
O O5 0.2986(3) 0.5368(2) 0.18253(15) 0.0582(6) Uani d . 1
C C6 0.5056(4) 0.7290(3) 0.1078(2) 0.0429(7) Uani d . 1
C C7 0.7206(4) 0.7351(3) 0.08807(19) 0.0377(6) Uani d . 1
C C71 0.8045(4) 0.6166(3) 0.0377(2) 0.0549(8) Uani d . 1
C C72 0.7733(4) 0.8819(3) 0.0066(2) 0.0517(7) Uani d . 1
C C8a 0.7237(3) 0.5885(2) 0.29668(18) 0.0310(5) Uani d . 1
C C8 0.7964(3) 0.7156(3) 0.20328(19) 0.0368(6) Uani d . 1
N N9 0.8268(3) 0.5376(2) 0.38620(16) 0.0325(5) Uani d . 1
C C9a 0.7617(3) 0.4207(3) 0.46696(19) 0.0314(6) Uani d . 1
H H1 0.9473 0.3766 0.5827 0.043 Uiso calc R 1
H H32 0.2636 0.1866 0.5156 0.046 Uiso calc R 1
H H33 0.0679 -0.0045 0.5946 0.049 Uiso calc R 1
H H34A -0.0830 -0.3455 0.7584 0.082 Uiso calc R 1
H H34B -0.0033 -0.2499 0.6346 0.082 Uiso calc R 1
H H34C -0.1140 -0.1737 0.7223 0.082 Uiso calc R 1
H H35 0.4577 -0.2070 0.8104 0.055 Uiso calc R 1
H H36 0.6482 -0.0144 0.7345 0.049 Uiso calc R 1
H H4 0.3843 0.3591 0.3686 0.038 Uiso calc R 1
H H6B 0.4533 0.8106 0.1354 0.052 Uiso calc R 1
H H6A 0.4546 0.7410 0.0341 0.052 Uiso calc R 1
H H71A 0.7710 0.5224 0.0902 0.082 Uiso calc R 1
H H71B 0.9420 0.6208 0.0262 0.082 Uiso calc R 1
H H71C 0.7544 0.6304 -0.0356 0.082 Uiso calc R 1
H H72A 0.7190 0.9580 0.0389 0.077 Uiso calc R 1
H H72B 0.7239 0.8958 -0.0670 0.077 Uiso calc R 1
H H72C 0.9108 0.8861 -0.0044 0.077 Uiso calc R 1
H H8A 0.9357 0.7046 0.1940 0.044 Uiso calc R 1
H H8B 0.7621 0.8038 0.2261 0.044 Uiso calc R 1

loop_
_atom_site_aniso_label
_atom_site_aniso_U_11
_atom_site_aniso_U_22
_atom_site_aniso_U_33
_atom_site_aniso_U_12
_atom_site_aniso_U_13
_atom_site_aniso_U_23
N1 0.0302(11) 0.0403(12) 0.0358(11) -0.0039(9) -0.0101(9) -0.0049(10)
N2 0.0361(12) 0.0370(12) 0.0362(11) -0.0001(9) -0.0104(9) -0.0063(10)
C3 0.0340(13) 0.0356(14) 0.0289(12) 0.0045(11) -0.0073(10) -0.0114(11)
C31 0.0359(14) 0.0315(13) 0.0279(12) 0.0020(10) -0.0037(10) -0.0087(11)
C32 0.0419(15) 0.0350(14) 0.0333(13) 0.0006(11) -0.0088(11) -0.0035(11)
C33 0.0384(15) 0.0411(15) 0.0414(14) -0.0025(12) -0.0087(12) -0.0091(13)
C34 0.0479(16) 0.0322(14) 0.0340(14) -0.0048(12) -0.0015(12) -0.0079(12)
O34 0.0570(12) 0.0396(11) 0.0525(11) -0.0119(9) -0.0041(9) -0.0035(9)
C341 0.0459(17) 0.0500(18) 0.068(2) -0.0109(14) 0.0032(15) -0.0196(16)
C35 0.0569(18) 0.0360(15) 0.0390(15) 0.0006(13) -0.0135(13) -0.0016(12)
C36 0.0452(15) 0.0367(15) 0.0386(14) -0.0013(12) -0.0130(12) -0.0064(12)
C3a 0.0335(13) 0.0334(13) 0.0276(12) -0.0001(10) -0.0052(10) -0.0104(11)
C4 0.0345(13) 0.0329(13) 0.0322(13) -0.0013(10) -0.0070(10) -0.0134(11)
C4a 0.0334(13) 0.0330(13) 0.0270(12) 0.0005(10) -0.0077(10) -0.0083(11)
C5 0.0423(15) 0.0428(15) 0.0341(14) -0.0052(12) -0.0108(12) -0.0099(12)
O5 0.0580(13) 0.0633(13) 0.0503(12) -0.0203(10) -0.0291(10) 0.0001(10)
C6 0.0481(16) 0.0424(15) 0.0363(14) -0.0041(12) -0.0158(12) -0.0044(12)
C7 0.0449(15) 0.0370(14) 0.0295(13) -0.0040(11) -0.0069(11) -0.0057(11)
C71 0.074(2) 0.0538(18) 0.0383(15) -0.0075(15) 0.0022(14) -0.0175(14)
C72 0.0618(19) 0.0472(17) 0.0392(15) -0.0104(14) -0.0107(14) 0.0012(13)
C8a 0.0316(13) 0.0336(13) 0.0283(12) 0.0010(10) -0.0047(10) -0.0102(11)
C8 0.0378(14) 0.0377(14) 0.0347(13) -0.0027(11) -0.0058(11) -0.0098(11)
N9 0.0298(11) 0.0363(12) 0.0306(11) -0.0010(9) -0.0052(9) -0.0082(9)
C9a 0.0289(13) 0.0372(14) 0.0290(12) 0.0029(10) -0.0072(10) -0.0109(11)

loop_
_atom_type_symbol
_atom_type_description
_atom_type_scat_dispersion_real
_atom_type_scat_dispersion_imag
_atom_type_scat_source
C C 0.0033 0.0016 'International Tables Vol C Tables 4.2.6.8 and 6.1.1.4'
H H 0.0000 0.0000 'International Tables Vol C Tables 4.2.6.8 and 6.1.1.4'
N N 0.0061 0.0033 'International Tables Vol C Tables 4.2.6.8 and 6.1.1.4'
O O 0.0106 0.0060 'International Tables Vol C Tables 4.2.6.8 and 6.1.1.4'

loop_
_geom_angle_atom_site_label_1
_geom_angle_atom_site_label_2
_geom_angle_atom_site_label_3
_geom_angle
_geom_angle_publ_flag
C9a N1 N2 111.21(18) no
C9a N1 H1 124.4 no
N2 N1 H1 124.4 no
C3 N2 N1 107.27(18) no
N2 C3 C3a 109.9(2) no
N2 C3 C31 119.4(2) no
C3a C3 C31 130.7(2) no
C32 C31 C36 117.3(2) no
C32 C31 C3 123.0(2) no
C36 C31 C3 119.7(2) no
C33 C32 C31 121.6(2) no
C33 C32 H32 119.2 no
C31 C32 H32 119.2 no
C34 C33 C32 119.9(2) no
C34 C33 H33 120.1 no
C32 C33 H33 120.1 no
O34 C34 C33 125.0(2) y
O34 C34 C35 115.6(2) y
C33 C34 C35 119.3(2) no
C34 O34 C341 118.3(2) y
O34 C341 H34A 109.5 no
O34 C341 H34B 109.5 no
H34A C341 H34B 109.5 no
O34 C341 H34C 109.5 no
H34A C341 H34C 109.5 no
H34B C341 H34C 109.5 no
C36 C35 C34 120.3(2) no
C36 C35 H35 119.9 no
C34 C35 H35 119.9 no
C35 C36 C31 121.6(2) no
C35 C36 H36 119.2 no
C31 C36 H36 119.2 no
C4 C3a C9a 116.0(2) no
C4 C3a C3 139.6(2) no
C9a C3a C3 104.36(19) no
C4a C4 C3a 118.3(2) no
C4a C4 H4 120.9 no
C3a C4 H4 120.9 no
C4 C4a C8a 120.8(2) no
C4 C4a C5 119.4(2) no
C8a C4a C5 119.8(2) no
O5 C5 C4a 121.0(2) no
O5 C5 C6 122.0(2) no
C4a C5 C6 117.0(2) no
C5 C6 C7 113.4(2) no
C5 C6 H6B 108.9 no
C7 C6 H6B 108.9 no
C5 C6 H6A 108.9 no
C7 C6 H6A 108.9 no
H6B C6 H6A 107.7 no
C71 C7 C72 109.5(2) no
C71 C7 C6 110.2(2) no
C72 C7 C6 109.8(2) no
C71 C7 C8 110.5(2) no
C72 C7 C8 108.9(2) no
C6 C7 C8 107.95(19) no
C7 C71 H71A 109.5 no
C7 C71 H71B 109.5 no
H71A C71 H71B 109.5 no
C7 C71 H71C 109.5 no
H71A C71 H71C 109.5 no
H71B C71 H71C 109.5 no
C7 C72 H72A 109.5 no
C7 C72 H72B 109.5 no
H72A C72 H72B 109.5 no
C7 C72 H72C 109.5 no
H72A C72 H72C 109.5 no
H72B C72 H72C 109.5 no
N9 C8a C4a 122.2(2) no
N9 C8a C8 116.3(2) no
C4a C8a C8 121.5(2) no
C8a C8 C7 113.87(19) no
C8a C8 H8A 108.8 no
C7 C8 H8A 108.8 no
C8a C8 H8B 108.8 no
C7 C8 H8B 108.8 no
H8A C8 H8B 107.7 no
C8a N9 C9a 115.04(19) no
N9 C9a N1 125.1(2) no
N9 C9a C3a 127.6(2) no
N1 C9a C3a 107.2(2) no

loop_
_geom_bond_atom_site_label_1
_geom_bond_atom_site_label_2
_geom_bond_distance
_geom_bond_publ_flag
N1 N2 1.366(3) y
N2 C3 1.331(3) y
C3 C3a 1.436(3) y
C3a C4 1.394(3) y
C4 C4a 1.384(3) y
C4a C8a 1.425(3) y
C4a C5 1.485(3) n
C5 C6 1.500(3) n
C6 C7 1.533(4) n
C7 C8 1.534(3) n
C8 C8a 1.497(3) n
C8a N9 1.342(3) y
N9 C9a 1.343(3) y
C9a N1 1.352(3) y
C3a C9a 1.412(3) y
N1 H1 0.88 no
C3 C31 1.467(3) no
C31 C32 1.389(3) no
C31 C36 1.392(3) no
C32 C33 1.388(3) no
C32 H32 0.95 no
C33 C34 1.377(3) no
C33 H33 0.95 no
C34 O34 1.365(3) no
C34 C35 1.388(4) no
O34 C341 1.416(3) no
C341 H34A 0.98 no
C341 H34B 0.98 no
C341 H34C 0.98 no
C35 C36 1.374(4) no
C35 H35 0.95 no
C36 H36 0.95 no
C4 H4 0.95 no
C5 O5 1.220(3) no
C6 H6B 0.99 no
C6 H6A 0.99 no
C7 C71 1.526(4) no
C7 C72 1.527(3) no
C71 H71A 0.98 no
C71 H71B 0.98 no
C71 H71C 0.98 no
C72 H72A 0.98 no
C72 H72B 0.98 no
C72 H72C 0.98 no
C8 H8A 0.99 no
C8 H8B 0.99 no

loop_
_geom_hbond_atom_site_label_D
_geom_hbond_atom_site_label_H
_geom_hbond_atom_site_label_A
_geom_hbond_site_symmetry_A
_geom_hbond_distance_DH
_geom_hbond_distance_HA
_geom_hbond_distance_DA
_geom_hbond_angle_DHA
_geom_hbond_publ_flag
N1 H1 N9 2_766 0.88 2.01 2.884(3) 173 y
C8 H8B Cg 2_666 0.99 2.80 3.772(3) 167 y

loop_
_geom_torsion_atom_site_label_1
_geom_torsion_atom_site_label_2
_geom_torsion_atom_site_label_3
_geom_torsion_atom_site_label_4
_geom_torsion
_geom_torsion_publ_flag
C9a N1 N2 C3 0.1(3) no
N1 N2 C3 C3a -0.4(2) no
N1 N2 C3 C31 178.17(19) no
N2 C3 C31 C32 166.7(2) y
C3a C3 C31 C32 -15.1(4) no
N2 C3 C31 C36 -11.7(3) no
C3a C3 C31 C36 166.5(2) no
C36 C31 C32 C33 -0.6(4) no
C3 C31 C32 C33 -179.1(2) no
C31 C32 C33 C34 -1.0(4) no
C32 C33 C34 O34 -178.0(2) no
C32 C33 C34 C35 1.8(4) no
C33 C34 O34 C341 3.5(4) y
C35 C34 O34 C341 -176.3(2) no
O34 C34 C35 C36 178.9(2) no
C33 C34 C35 C36 -1.0(4) no
C34 C35 C36 C31 -0.7(4) no
C32 C31 C36 C35 1.5(4) no
C3 C31 C36 C35 180.0(2) no
N2 C3 C3a C4 -179.1(3) no
C31 C3 C3a C4 2.5(5) no
N2 C3 C3a C9a 0.5(2) no
C31 C3 C3a C9a -177.8(2) no
C9a C3a C4 C4a 1.5(3) no
C3 C3a C4 C4a -178.9(3) no
C3a C4 C4a C8a 1.4(3) no
C3a C4 C4a C5 -178.3(2) no
C4 C4a C5 O5 -2.3(4) no
C8a C4a C5 O5 178.1(2) no
C4 C4a C5 C6 176.0(2) no
C8a C4a C5 C6 -3.7(3) no
O5 C5 C6 C7 -145.8(2) no
C4a C5 C6 C7 35.9(3) no
C5 C6 C7 C71 62.4(3) no
C5 C6 C7 C72 -176.9(2) no
C5 C6 C7 C8 -58.3(3) no
C4 C4a C8a N9 -3.2(3) no
C5 C4a C8a N9 176.5(2) no
C4 C4a C8a C8 176.3(2) no
C5 C4a C8a C8 -4.1(3) no
N9 C8a C8 C7 158.8(2) no
C4a C8a C8 C7 -20.7(3) no
C71 C7 C8 C8a -70.4(3) no
C72 C7 C8 C8a 169.2(2) no
C6 C7 C8 C8a 50.1(3) no
C4a C8a N9 C9a 1.6(3) no
C8 C8a N9 C9a -177.88(19) no
C8a N9 C9a N1 178.6(2) no
C8a N9 C9a C3a 1.6(3) no
N2 N1 C9a N9 -177.3(2) no
N2 N1 C9a C3a 0.2(3) no
C4 C3a C9a N9 -3.3(3) no
C3 C3a C9a N9 177.0(2) no
C4 C3a C9a N1 179.33(19) no
C3 C3a C9a N1 -0.4(2) no

loop_
_cod_related_entry_id
_cod_related_entry_database
_cod_related_entry_code
1 ChemSpider 21133453
